data_4122533
loop_
_publ_author_name
'Zhao, Xiang'
'Wong, Matthew'
'Mao, Chengyu'
'Trieu, Thuong Xinh'
'Zhang, Jian'
'Feng, Pingyun'
'Bu, Xianhui'

_publ_section_title
;
 Size-selective crystallization of homochiral camphorate metal-organic
 frameworks for lanthanide separation.
;
_journal_issue 36
_journal_name_full 'Journal of the American Chemical Society'
_journal_page_first 12572
_journal_page_last 12575
_journal_paper_doi 10.1021/ja5067306
_journal_volume 136
_journal_year 2014
_chemical_absolute_configuration rm
_chemical_formula_sum 'C11 H15 Er0.566 O6 Y0.434'
_chemical_formula_weight 375.79
_chemical_name_systematic
; 
 ? 
;
_space_group_IT_number 19
_symmetry_cell_setting orthorhombic
_symmetry_space_group_name_Hall 'P 2ac 2ab'
_symmetry_space_group_name_H-M 'P 21 21 21'
_atom_sites_solution_hydrogens geom
_atom_sites_solution_primary direct
_atom_sites_solution_secondary difmap
_audit_creation_method SHELXL-97
_cell_angle_alpha 90.00
_cell_angle_beta 90.00
_cell_angle_gamma 90.00
_cell_formula_units_Z 4
_cell_length_a 8.1718(2)
_cell_length_b 10.9469(4)
_cell_length_c 14.7511(5)
_cell_measurement_temperature 293(2)
_cell_volume 1319.57(7)
_computing_structure_refinement 'SHELXL-97 (Sheldrick, 1997)'
_computing_structure_solution 'SHELXS-97 (Sheldrick, 1990)'
_diffrn_ambient_temperature 293(2)
_diffrn_measured_fraction_theta_full 0.995
_diffrn_measured_fraction_theta_max 0.995
_diffrn_radiation_monochromator graphite
_diffrn_radiation_source 'fine-focus sealed tube'
_diffrn_radiation_type MoK\a
_diffrn_radiation_wavelength 0.71073
_diffrn_reflns_av_R_equivalents 0.0396
_diffrn_reflns_av_sigmaI/netI 0.0522
_diffrn_reflns_limit_h_max 14
_diffrn_reflns_limit_h_min -12
_diffrn_reflns_limit_k_max 18
_diffrn_reflns_limit_k_min -18
_diffrn_reflns_limit_l_max 25
_diffrn_reflns_limit_l_min -18
_diffrn_reflns_number 23683
_diffrn_reflns_theta_full 37.79
_diffrn_reflns_theta_max 37.79
_diffrn_reflns_theta_min 2.32
_exptl_absorpt_coefficient_mu 5.531
_exptl_absorpt_correction_T_max 0.7474
_exptl_absorpt_correction_T_min 0.6387
_exptl_absorpt_correction_type multi-scan
_exptl_absorpt_process_details 'SADABS 2012/1'
_exptl_crystal_colour pink
_exptl_crystal_density_diffrn 1.891
_exptl_crystal_density_method 'not measured'
_exptl_crystal_description prism
_exptl_crystal_F_000 730
_exptl_crystal_size_max 0.061
_exptl_crystal_size_mid 0.059
_exptl_crystal_size_min 0.056
_refine_diff_density_max 2.009
_refine_diff_density_min -0.935
_refine_diff_density_rms 0.161
_refine_ls_abs_structure_details 'Flack H D (1983), Acta Cryst. A39, 876-881'
_refine_ls_abs_structure_Flack 0.013(15)
_refine_ls_extinction_method none
_refine_ls_goodness_of_fit_ref 1.021
_refine_ls_hydrogen_treatment constr
_refine_ls_matrix_type full
_refine_ls_number_parameters 165
_refine_ls_number_reflns 7021
_refine_ls_number_restraints 13
_refine_ls_restrained_S_all 1.025
_refine_ls_R_factor_all 0.0621
_refine_ls_R_factor_gt 0.0408
_refine_ls_shift/su_max 0.002
_refine_ls_shift/su_mean 0.000
_refine_ls_structure_factor_coef Fsqd
_refine_ls_weighting_details 'calc w=1/[\s^2^(Fo^2^)+(0.0509P)^2^+1.4076P] where P=(Fo^2^+2Fc^2^)/3'
_refine_ls_weighting_scheme calc
_refine_ls_wR_factor_gt 0.1006
_refine_ls_wR_factor_ref 0.1091
_reflns_number_gt 5331
_reflns_number_total 7021
_reflns_threshold_expression >2sigma(I)
_cod_data_source_file ja5067306_si_002.cif
_cod_data_source_block CPM-29-ErY
_cod_depositor_comments
;
The following automatic conversions were performed:

'_symmetry_cell_setting' value 'Orthorhombic' changed to
'orthorhombic' according to
/home/saulius/struct/COD-crude-data--automatic-downloads/rss-feeds/ACS/lib/dictionaries/cif_core.dic
dictionary named 'cif_core.dic' version 2.4.2 from 2011-04-26.

Automatic conversion script
Id: cif_fix_values 2281 2013-09-26 08:29:07Z andrius 

 Adding full bibliography for 4122510--4122534.cif.
;
_cod_database_code 4122533

loop_
_symmetry_equiv_pos_as_xyz
'x, y, z'
'-x+1/2, -y, z+1/2'
'-x, y+1/2, -z+1/2'
'x+1/2, -y+1/2, -z'

loop_
_atom_site_label
_atom_site_type_symbol
_atom_site_fract_x
_atom_site_fract_y
_atom_site_fract_z
_atom_site_U_iso_or_equiv
_atom_site_adp_type
_atom_site_occupancy
_atom_site_symmetry_multiplicity
_atom_site_calc_flag
_atom_site_refinement_flags
Er1 Er 0.92594(2) 0.705056(16) 0.498279(16) 0.02080(5) Uani 0.566(3) 1 d P
Y1 Y 0.92594(2) 0.705056(16) 0.498279(16) 0.02080(5) Uani 0.434(3) 1 d P
O3 O 0.8039(4) 0.7160(4) 0.3633(2) 0.0386(7) Uani 1 1 d .
O6 O 0.6470(4) 0.6818(3) 0.5579(2) 0.0302(6) Uani 1 1 d .
C7 C 0.6786(5) 0.7594(4) 0.3256(3) 0.0269(8) Uani 1 1 d .
O5 O 0.8020(5) 0.5188(3) 0.5537(3) 0.0523(11) Uani 1 1 d .
C3 C 0.6783(5) 0.7712(4) 0.2229(3) 0.0253(7) Uani 1 1 d .
H3A H 0.7276 0.6964 0.1987 0.030 Uiso 1 1 calc R
C4 C 0.5102(10) 0.7811(11) 0.1821(5) 0.085(3) Uani 1 1 d U
H4A H 0.4281 0.7944 0.2286 0.102 Uiso 1 1 calc R
H4B H 0.4825 0.7080 0.1483 0.102 Uiso 1 1 calc R
C10 C 0.7719(9) 0.9892(5) 0.2514(4) 0.0441(14) Uani 1 1 d .
H10A H 0.6602 1.0163 0.2517 0.066 Uiso 1 1 calc R
H10B H 0.8410 1.0540 0.2299 0.066 Uiso 1 1 calc R
H10C H 0.8040 0.9669 0.3117 0.066 Uiso 1 1 calc R
C11 C 0.6672(6) 0.5690(5) 0.5727(4) 0.0377(10) Uani 1 1 d .
H11A H 0.5827 0.5230 0.5977 0.045 Uiso 1 1 calc R
C2 C 0.7884(7) 0.8810(5) 0.1902(3) 0.0427(11) Uani 1 1 d .
C9 C 0.9588(16) 0.8312(17) 0.1837(10) 0.151(6) Uani 1 1 d U
H9A H 1.0008 0.8167 0.2435 0.226 Uiso 1 1 calc R
H9B H 1.0275 0.8891 0.1531 0.226 Uiso 1 1 calc R
H9C H 0.9573 0.7559 0.1504 0.226 Uiso 1 1 calc R
O4 O 0.5539(5) 0.7917(4) 0.3681(2) 0.0400(8) Uani 1 1 d .
C5 C 0.5248(8) 0.8967(7) 0.1166(4) 0.0553(15) Uani 1 1 d .
H5A H 0.4614 0.8845 0.0618 0.066 Uiso 1 1 calc R
H5B H 0.4863 0.9701 0.1467 0.066 Uiso 1 1 calc R
C1 C 0.7107(5) 0.9069(3) 0.0943(2) 0.0241(7) Uani 1 1 d .
C8 C 0.7603(12) 0.8159(6) 0.0239(4) 0.067(2) Uani 1 1 d .
H8A H 0.8746 0.8252 0.0107 0.101 Uiso 1 1 calc R
H8B H 0.6978 0.8293 -0.0303 0.101 Uiso 1 1 calc R
H8C H 0.7401 0.7348 0.0460 0.101 Uiso 1 1 calc R
C6 C 0.7581(5) 1.0318(4) 0.0574(3) 0.0262(7) Uani 1 1 d .
O2 O 0.6448(4) 1.1006(3) 0.0292(3) 0.0400(8) Uani 1 1 d .
O1 O 0.9073(4) 1.0593(3) 0.0537(3) 0.0383(8) Uani 1 1 d .

loop_
_atom_site_aniso_label
_atom_site_aniso_U_11
_atom_site_aniso_U_22
_atom_site_aniso_U_33
_atom_site_aniso_U_23
_atom_site_aniso_U_13
_atom_site_aniso_U_12
Er1 0.01470(7) 0.02459(8) 0.02312(9) -0.00175(13) -0.00160(11) 0.00090(6)
Y1 0.01470(7) 0.02459(8) 0.02312(9) -0.00175(13) -0.00160(11) 0.00090(6)
O3 0.0352(17) 0.056(2) 0.0246(14) 0.0036(14) -0.0069(11) 0.0027(16)
O6 0.0173(12) 0.0334(15) 0.0398(16) 0.0078(12) -0.0010(11) -0.0014(10)
C7 0.0290(19) 0.0313(19) 0.0204(16) 0.0034(13) -0.0008(12) -0.0030(15)
O5 0.0318(18) 0.0295(17) 0.096(3) 0.0130(18) 0.0059(19) 0.0034(14)
C3 0.0286(19) 0.0292(18) 0.0180(15) 0.0052(12) 0.0020(12) -0.0012(14)
C4 0.060(4) 0.149(8) 0.047(3) 0.022(4) -0.003(3) -0.050(5)
C10 0.061(4) 0.035(2) 0.037(2) -0.0090(18) -0.002(2) -0.010(3)
C11 0.0240(19) 0.038(2) 0.051(3) 0.015(2) 0.0029(18) -0.0055(17)
C2 0.040(3) 0.048(3) 0.040(2) 0.011(2) -0.005(2) -0.007(2)
C9 0.102(8) 0.226(14) 0.124(9) 0.017(9) -0.005(7) 0.105(9)
O4 0.0400(18) 0.055(2) 0.0247(14) 0.0048(14) 0.0102(12) 0.0079(17)
C5 0.046(3) 0.065(4) 0.055(3) 0.019(3) -0.012(3) -0.013(3)
C1 0.0279(17) 0.0231(16) 0.0213(15) 0.0029(12) -0.0003(13) -0.0030(13)
C8 0.102(6) 0.048(3) 0.051(3) -0.002(2) 0.017(3) -0.003(3)
C6 0.0273(19) 0.0228(16) 0.0284(17) 0.0071(13) 0.0001(13) -0.0023(13)
O2 0.0311(16) 0.0270(14) 0.062(2) 0.0154(13) -0.0104(14) -0.0018(12)
O1 0.0242(15) 0.0327(15) 0.058(2) 0.0152(15) 0.0031(14) -0.0063(12)

loop_
_atom_type_symbol
_atom_type_description
_atom_type_scat_dispersion_real
_atom_type_scat_dispersion_imag
_atom_type_scat_source
C C 0.0033 0.0016 'International Tables Vol C Tables 4.2.6.8 and 6.1.1.4'
H H 0.0000 0.0000 'International Tables Vol C Tables 4.2.6.8 and 6.1.1.4'
O O 0.0106 0.0060 'International Tables Vol C Tables 4.2.6.8 and 6.1.1.4'
Er Er -0.2586 4.9576 'International Tables Vol C Tables 4.2.6.8 and 6.1.1.4'
Y Y -2.7962 3.5667 'International Tables Vol C Tables 4.2.6.8 and 6.1.1.4'

loop_
_geom_angle_atom_site_label_1
_geom_angle_atom_site_label_2
_geom_angle_atom_site_label_3
_geom_angle
_geom_angle_site_symmetry_1
_geom_angle_site_symmetry_3
O3 Er1 O4 175.81(16) . 4_566
O3 Er1 O1 90.27(14) . 3_745
O4 Er1 O1 91.65(15) 4_566 3_745
O3 Er1 O2 90.88(15) . 2_675
O4 Er1 O2 85.78(15) 4_566 2_675
O1 Er1 O2 154.31(13) 3_745 2_675
O3 Er1 O6 90.04(13) . 4_566
O4 Er1 O6 86.73(12) 4_566 4_566
O1 Er1 O6 77.63(12) 3_745 4_566
O2 Er1 O6 76.70(12) 2_675 4_566
O3 Er1 O5 99.18(16) . .
O4 Er1 O5 84.89(16) 4_566 .
O1 Er1 O5 76.67(14) 3_745 .
O2 Er1 O5 128.35(14) 2_675 .
O6 Er1 O5 152.68(12) 4_566 .
O3 Er1 O6 84.85(12) . .
O4 Er1 O6 96.89(12) 4_566 .
O1 Er1 O6 127.93(12) 3_745 .
O2 Er1 O6 77.72(11) 2_675 .
O6 Er1 O6 153.81(5) 4_566 .
O5 Er1 O6 53.34(12) . .
O3 Er1 C11 92.34(15) . .
O4 Er1 C11 90.89(15) 4_566 .
O1 Er1 C11 102.39(15) 3_745 .
O2 Er1 C11 103.20(14) 2_675 .
O6 Er1 C11 177.63(14) 4_566 .
O5 Er1 C11 26.62(14) . .
O6 Er1 C11 26.72(12) . .
C7 O3 Er1 141.2(3) . .
C11 O6 Y1 132.7(3) . 4_466
C11 O6 Er1 132.7(3) . 4_466
Y1 O6 Er1 0.000(5) 4_466 4_466
C11 O6 Er1 92.4(3) . .
Y1 O6 Er1 122.27(13) 4_466 .
Er1 O6 Er1 122.27(13) 4_466 .
O4 C7 O3 123.3(4) . .
O4 C7 C3 118.4(4) . .
O3 C7 C3 118.3(4) . .
C11 O5 Er1 94.2(3) . .
C4 C3 C7 114.0(4) . .
C4 C3 C2 110.2(5) . .
C7 C3 C2 111.6(3) . .
C3 C4 C5 103.3(5) . .
O6 C11 O5 120.0(4) . .
O6 C11 Er1 60.9(2) . .
O5 C11 Er1 59.2(2) . .
C10 C2 C9 114.2(9) . .
C10 C2 C1 111.3(4) . .
C9 C2 C1 112.5(7) . .
C10 C2 C3 111.6(4) . .
C9 C2 C3 105.8(8) . .
C1 C2 C3 100.5(4) . .
C7 O4 Y1 146.2(3) . 4_466
C7 O4 Er1 146.2(3) . 4_466
Y1 O4 Er1 0.000(7) 4_466 4_466
C1 C5 C4 104.9(5) . .
C8 C1 C6 106.3(4) . .
C8 C1 C5 111.3(5) . .
C6 C1 C5 112.8(4) . .
C8 C1 C2 113.3(5) . .
C6 C1 C2 112.3(3) . .
C5 C1 C2 101.0(4) . .
O1 C6 O2 123.6(4) . .
O1 C6 C1 118.5(4) . .
O2 C6 C1 117.8(4) . .
C6 O2 Y1 144.9(3) . 2_674
C6 O2 Er1 144.9(3) . 2_674
Y1 O2 Er1 0.000(14) 2_674 2_674
C6 O1 Y1 141.0(3) . 3_755
C6 O1 Er1 141.0(3) . 3_755
Y1 O1 Er1 0.000(13) 3_755 3_755

loop_
_geom_bond_atom_site_label_1
_geom_bond_atom_site_label_2
_geom_bond_distance
_geom_bond_site_symmetry_2
Er1 O3 2.230(3) .
Er1 O4 2.232(3) 4_566
Er1 O1 2.234(3) 3_745
Er1 O2 2.251(3) 2_675
Er1 O6 2.342(3) 4_566
Er1 O5 2.419(4) .
Er1 O6 2.456(3) .
Er1 C11 2.810(5) .
O3 C7 1.259(5) .
O6 C11 1.264(6) .
O6 Y1 2.342(3) 4_466
O6 Er1 2.342(3) 4_466
C7 O4 1.248(5) .
C7 C3 1.521(6) .
O5 C11 1.263(6) .
C3 C4 1.503(9) .
C3 C2 1.577(7) .
C4 C5 1.597(11) .
C10 C2 1.496(8) .
C2 C9 1.499(11) .
C2 C1 1.576(6) .
O4 Y1 2.232(3) 4_466
O4 Er1 2.232(3) 4_466
C5 C1 1.558(7) .
C1 C8 1.495(7) .
C1 C6 1.522(5) .
C6 O1 1.257(5) .
C6 O2 1.264(5) .
O2 Y1 2.251(3) 2_674
O2 Er1 2.251(3) 2_674
O1 Y1 2.234(3) 3_755
O1 Er1 2.234(3) 3_755
